data_1555941
loop_
_publ_author_name
'Nelson, Jr, Shawn D'
'Wawer, Mathias J.'
'Schreiber, Stuart L.'

_publ_section_title
;
 Divergent Synthesis and Real-Time Biological Annotation of Optically
 Active Tetrahydrocyclopenta[c]pyranone Derivatives.
;
_journal_issue 24
_journal_name_full 'Organic letters'
_journal_page_first 6280
_journal_page_last 6283
_journal_paper_doi 10.1021/acs.orglett.6b03118
_journal_volume 18
_journal_year 2016
_chemical_absolute_configuration ad
_chemical_formula_sum 'C15 H20 O2'
_chemical_formula_weight 232.31
_space_group_crystal_system orthorhombic
_space_group_IT_number 19
_space_group_name_Hall 'P 2ac 2ab'
_space_group_name_H-M_alt 'P 21 21 21'
_atom_sites_solution_hydrogens mixed
_atom_sites_solution_primary direct
_atom_sites_solution_secondary difmap
_audit_creation_method SHELXL-2014/6
_cell_angle_alpha 90
_cell_angle_beta 90
_cell_angle_gamma 90
_cell_formula_units_Z 4
_cell_length_a 6.3597(2)
_cell_length_b 8.5694(2)
_cell_length_c 22.6596(5)
_cell_measurement_reflns_used 9374
_cell_measurement_temperature 100(2)
_cell_measurement_theta_max 69.54
_cell_measurement_theta_min 3.90
_cell_volume 1234.92(6)
_computing_cell_refinement 'SAINT 7.46A (Bruker-AXS, 2015)'
_computing_data_collection 'APEX2 v2011.4.0 (Bruker-AXS, 2015)'
_computing_data_reduction 'SAINT 7.46A (Bruker-AXS, 2015)'
_computing_molecular_graphics 'Bruker SHELXTL'
_computing_publication_material 'Bruker SHELXTL'
_computing_structure_refinement 'SHELXL-2014/6 (Sheldrick, 2014)'
_computing_structure_solution 'SHELXS-2015 (Sheldrick, 2015)'
_diffrn_ambient_temperature 100(2)
_diffrn_detector_area_resol_mean 8.3
_diffrn_measured_fraction_theta_full 0.991
_diffrn_measured_fraction_theta_max 0.991
_diffrn_measurement_device_type 'Bruker Smart APEX2 CCD'
_diffrn_measurement_method '\f and \w scans'
_diffrn_radiation_type CuK\a
_diffrn_radiation_wavelength 1.54178
_diffrn_reflns_av_R_equivalents 0.0312
_diffrn_reflns_av_unetI/netI 0.0128
_diffrn_reflns_Laue_measured_fraction_full 0.991
_diffrn_reflns_Laue_measured_fraction_max 0.991
_diffrn_reflns_limit_h_max 7
_diffrn_reflns_limit_h_min -7
_diffrn_reflns_limit_k_max 10
_diffrn_reflns_limit_k_min -10
_diffrn_reflns_limit_l_max 27
_diffrn_reflns_limit_l_min -27
_diffrn_reflns_number 19843
_diffrn_reflns_point_group_measured_fraction_full 0.992
_diffrn_reflns_point_group_measured_fraction_max 0.992
_diffrn_reflns_theta_full 67.679
_diffrn_reflns_theta_max 68.209
_diffrn_reflns_theta_min 3.901
_diffrn_source 'I\mS micro-focus sealed tube, multilayer optics'
_exptl_absorpt_coefficient_mu 0.638
_exptl_absorpt_correction_T_max 0.7532
_exptl_absorpt_correction_T_min 0.5879
_exptl_absorpt_correction_type multi-scan
_exptl_absorpt_process_details 'SADABS (Sheldrick, 2009)'
_exptl_crystal_colour colourless
_exptl_crystal_density_diffrn 1.249
_exptl_crystal_density_method 'not measured'
_exptl_crystal_description plate
_exptl_crystal_F_000 504
_exptl_crystal_size_max 0.740
_exptl_crystal_size_mid 0.650
_exptl_crystal_size_min 0.195
_refine_diff_density_max 0.231
_refine_diff_density_min -0.165
_refine_diff_density_rms 0.035
_refine_ls_abs_structure_details
; 
 Flack x determined using 908 quotients [(I+)-(I-)]/[(I+)+(I-)] 
 (Parsons, Flack and Wagner, Acta Cryst. B69 (2013) 249-259). 
;
_refine_ls_abs_structure_Flack -0.01(3)
_refine_ls_extinction_coef 0.0107(10)
_refine_ls_extinction_expression Fc^*^=kFc[1+0.001xFc^2^\l^3^/sin(2\q)]^-1/4^
_refine_ls_extinction_method SHELXL
_refine_ls_goodness_of_fit_ref 1.062
_refine_ls_hydrogen_treatment mixed
_refine_ls_matrix_type full
_refine_ls_number_parameters 159
_refine_ls_number_reflns 2241
_refine_ls_number_restraints 1
_refine_ls_restrained_S_all 1.061
_refine_ls_R_factor_all 0.0296
_refine_ls_R_factor_gt 0.0296
_refine_ls_shift/su_max 0.000
_refine_ls_shift/su_mean 0.000
_refine_ls_structure_factor_coef Fsqd
_refine_ls_weighting_details 'w=1/[\s^2^(Fo^2^)+(0.0463P)^2^+0.3203P] where P=(Fo^2^+2Fc^2^)/3'
_refine_ls_weighting_scheme calc
_refine_ls_wR_factor_gt 0.0772
_refine_ls_wR_factor_ref 0.0772
_reflns_Friedel_coverage 0.684
_reflns_Friedel_fraction_full 0.994
_reflns_Friedel_fraction_max 0.993
_reflns_number_gt 2237
_reflns_number_total 2241
_reflns_threshold_expression 'I > 2\s(I)'
_cod_data_source_file ol6b03118_si_002.cif
_cod_data_source_block X15155
_cod_database_code 1555941
_shelx_space_group_comment
; 
The symmetry employed for this shelxl refinement is uniquely defined 
by the following loop, which should always be used as a source of 
symmetry information in preference to the above space-group names. 
They are only intended as comments. 
;
_shelx_estimated_absorpt_t_min 0.650
_shelx_estimated_absorpt_t_max 0.886
_shelxl_version_number 2014/6

loop_
_space_group_symop_operation_xyz
'x, y, z'
'-x+1/2, -y, z+1/2'
'-x, y+1/2, -z+1/2'
'x+1/2, -y+1/2, -z'

loop_
_atom_site_label
_atom_site_type_symbol
_atom_site_fract_x
_atom_site_fract_y
_atom_site_fract_z
_atom_site_U_iso_or_equiv
_atom_site_adp_type
_atom_site_occupancy
_atom_site_site_symmetry_order
_atom_site_calc_flag
_atom_site_refinement_flags_posn
_atom_site_refinement_flags_adp
O1 O 0.90965(18) 0.50606(14) 0.56002(5) 0.0156(3) Uani 1 1 d . .
O2 O 0.38912(19) 0.88907(16) 0.55787(5) 0.0222(3) Uani 1 1 d D .
H2 H 0.417(4) 0.937(3) 0.5267(9) 0.033 Uiso 1 1 d D U
C1 C 0.7374(3) 0.4255(2) 0.58855(7) 0.0146(4) Uani 1 1 d . .
C2 C 0.5749(3) 0.54620(19) 0.60894(7) 0.0142(4) Uani 1 1 d . .
H2A H 0.5107 0.5954 0.5738 0.017 Uiso 1 1 calc R U
H2B H 0.4618 0.4917 0.6308 0.017 Uiso 1 1 calc R U
C3 C 0.6665(3) 0.6741(2) 0.64838(7) 0.0152(4) Uani 1 1 d . .
H3 H 0.7002 0.6320 0.6884 0.018 Uiso 1 1 calc R U
C4 C 0.5211(3) 0.81651(19) 0.65300(7) 0.0161(4) Uani 1 1 d . .
H4A H 0.5543 0.8782 0.6888 0.019 Uiso 1 1 calc R U
H4B H 0.3721 0.7835 0.6549 0.019 Uiso 1 1 calc R U
C5 C 0.5624(3) 0.9135(2) 0.59673(7) 0.0166(4) Uani 1 1 d . .
H5 H 0.5732 1.0267 0.6071 0.020 Uiso 1 1 calc R U
C6 C 0.7743(3) 0.8548(2) 0.57238(8) 0.0181(4) Uani 1 1 d . .
H6A H 0.7534 0.7989 0.5346 0.022 Uiso 1 1 calc R U
H6B H 0.8713 0.9434 0.5656 0.022 Uiso 1 1 calc R U
C7 C 0.8637(3) 0.7441(2) 0.61940(7) 0.0159(4) Uani 1 1 d . .
H7 H 0.9395 0.8079 0.6496 0.019 Uiso 1 1 calc R U
C8 C 1.0124(3) 0.6197(2) 0.59678(8) 0.0169(4) Uani 1 1 d . .
H8A H 1.1263 0.6703 0.5739 0.020 Uiso 1 1 calc R U
H8B H 1.0776 0.5659 0.6308 0.020 Uiso 1 1 calc R U
C9 C 0.6424(3) 0.3240(2) 0.54018(7) 0.0171(4) Uani 1 1 d . .
H9A H 0.6054 0.3893 0.5062 0.026 Uiso 1 1 calc R U
H9B H 0.5157 0.2724 0.5552 0.026 Uiso 1 1 calc R U
H9C H 0.7449 0.2449 0.5280 0.026 Uiso 1 1 calc R U
C10 C 0.8232(3) 0.3190(2) 0.63735(7) 0.0143(4) Uani 1 1 d . .
C11 C 0.7022(3) 0.2758(2) 0.68607(7) 0.0170(4) Uani 1 1 d . .
H11 H 0.5683 0.3224 0.6920 0.020 Uiso 1 1 calc R U
C12 C 0.7759(3) 0.1650(2) 0.72603(7) 0.0205(4) Uani 1 1 d . .
H12 H 0.6909 0.1356 0.7587 0.025 Uiso 1 1 calc R U
C13 C 0.9715(3) 0.0975(2) 0.71863(8) 0.0220(4) Uani 1 1 d . .
H13 H 1.0212 0.0223 0.7461 0.026 Uiso 1 1 calc R U
C14 C 1.0942(3) 0.1407(2) 0.67083(8) 0.0236(4) Uani 1 1 d . .
H14 H 1.2292 0.0954 0.6655 0.028 Uiso 1 1 calc R U
C15 C 1.0200(3) 0.2503(2) 0.63058(8) 0.0193(4) Uani 1 1 d . .
H15 H 1.1053 0.2788 0.5979 0.023 Uiso 1 1 calc R U

loop_
_atom_site_aniso_label
_atom_site_aniso_U_11
_atom_site_aniso_U_22
_atom_site_aniso_U_33
_atom_site_aniso_U_23
_atom_site_aniso_U_13
_atom_site_aniso_U_12
O1 0.0121(5) 0.0185(6) 0.0162(6) 0.0005(5) 0.0022(5) -0.0019(5)
O2 0.0174(6) 0.0305(7) 0.0188(6) 0.0078(5) -0.0022(5) -0.0021(5)
C1 0.0113(8) 0.0157(8) 0.0167(8) 0.0003(6) 0.0011(6) -0.0008(6)
C2 0.0100(7) 0.0150(8) 0.0176(8) 0.0024(6) -0.0006(6) -0.0002(6)
C3 0.0143(8) 0.0170(8) 0.0144(7) 0.0013(6) 0.0000(6) 0.0002(7)
C4 0.0169(8) 0.0155(8) 0.0158(7) 0.0002(6) 0.0010(7) 0.0004(7)
C5 0.0184(8) 0.0141(8) 0.0173(8) 0.0011(6) -0.0001(7) 0.0000(7)
C6 0.0176(8) 0.0156(9) 0.0212(8) 0.0032(7) 0.0013(7) -0.0024(7)
C7 0.0134(8) 0.0163(8) 0.0180(8) 0.0002(6) -0.0017(6) -0.0031(7)
C8 0.0107(8) 0.0189(8) 0.0210(8) 0.0018(7) -0.0015(6) -0.0023(7)
C9 0.0173(8) 0.0170(8) 0.0171(8) 0.0002(6) -0.0018(7) -0.0012(7)
C10 0.0151(8) 0.0115(8) 0.0164(8) -0.0025(6) -0.0016(6) -0.0012(6)
C11 0.0173(8) 0.0157(8) 0.0179(8) -0.0034(6) 0.0003(7) 0.0018(7)
C12 0.0303(10) 0.0164(8) 0.0146(8) -0.0012(7) -0.0012(7) -0.0014(8)
C13 0.0312(10) 0.0152(8) 0.0196(9) 0.0000(7) -0.0097(8) 0.0010(8)
C14 0.0187(9) 0.0205(9) 0.0316(9) -0.0013(7) -0.0060(8) 0.0059(8)
C15 0.0175(9) 0.0188(9) 0.0217(8) 0.0004(7) 0.0000(7) 0.0005(7)

loop_
_atom_type_symbol
_atom_type_description
_atom_type_scat_dispersion_real
_atom_type_scat_dispersion_imag
_atom_type_scat_source
C C 0.0181 0.0091 'International Tables Vol C Tables 4.2.6.8 and 6.1.1.4'
H H 0.0000 0.0000 'International Tables Vol C Tables 4.2.6.8 and 6.1.1.4'
O O 0.0492 0.0322 'International Tables Vol C Tables 4.2.6.8 and 6.1.1.4'

loop_
_geom_angle_atom_site_label_1
_geom_angle_atom_site_label_2
_geom_angle_atom_site_label_3
_geom_angle
C8 O1 C1 114.10(12)
C5 O2 H2 106.5(18)
O1 C1 C9 104.56(12)
O1 C1 C2 108.86(13)
C9 C1 C2 109.53(13)
O1 C1 C10 109.68(13)
C9 C1 C10 108.62(13)
C2 C1 C10 115.07(13)
C3 C2 C1 113.72(14)
C3 C2 H2A 108.8
C1 C2 H2A 108.8
C3 C2 H2B 108.8
C1 C2 H2B 108.8
H2A C2 H2B 107.7
C2 C3 C4 112.34(13)
C2 C3 C7 109.93(13)
C4 C3 C7 102.12(13)
C2 C3 H3 110.7
C4 C3 H3 110.7
C7 C3 H3 110.7
C3 C4 C5 105.64(13)
C3 C4 H4A 110.6
C5 C4 H4A 110.6
C3 C4 H4B 110.6
C5 C4 H4B 110.6
H4A C4 H4B 108.7
O2 C5 C6 114.00(13)
O2 C5 C4 107.41(13)
C6 C5 C4 105.56(14)
O2 C5 H5 109.9
C6 C5 H5 109.9
C4 C5 H5 109.9
C7 C6 C5 106.09(13)
C7 C6 H6A 110.5
C5 C6 H6A 110.5
C7 C6 H6B 110.5
C5 C6 H6B 110.5
H6A C6 H6B 108.7
C8 C7 C6 115.54(14)
C8 C7 C3 112.30(14)
C6 C7 C3 103.64(13)
C8 C7 H7 108.4
C6 C7 H7 108.4
C3 C7 H7 108.4
O1 C8 C7 112.86(13)
O1 C8 H8A 109.0
C7 C8 H8A 109.0
O1 C8 H8B 109.0
C7 C8 H8B 109.0
H8A C8 H8B 107.8
C1 C9 H9A 109.5
C1 C9 H9B 109.5
H9A C9 H9B 109.5
C1 C9 H9C 109.5
H9A C9 H9C 109.5
H9B C9 H9C 109.5
C15 C10 C11 118.10(16)
C15 C10 C1 119.47(15)
C11 C10 C1 122.13(15)
C12 C11 C10 120.61(17)
C12 C11 H11 119.7
C10 C11 H11 119.7
C13 C12 C11 120.61(17)
C13 C12 H12 119.7
C11 C12 H12 119.7
C12 C13 C14 119.35(17)
C12 C13 H13 120.3
C14 C13 H13 120.3
C13 C14 C15 120.12(17)
C13 C14 H14 119.9
C15 C14 H14 119.9
C14 C15 C10 121.20(17)
C14 C15 H15 119.4
C10 C15 H15 119.4

loop_
_geom_bond_atom_site_label_1
_geom_bond_atom_site_label_2
_geom_bond_distance
O1 C8 1.439(2)
O1 C1 1.4468(19)
O2 C5 1.426(2)
O2 H2 0.837(19)
C1 C9 1.524(2)
C1 C2 1.533(2)
C1 C10 1.534(2)
C2 C3 1.529(2)
C2 H2A 0.9900
C2 H2B 0.9900
C3 C4 1.535(2)
C3 C7 1.537(2)
C3 H3 1.0000
C4 C5 1.545(2)
C4 H4A 0.9900
C4 H4B 0.9900
C5 C6 1.541(2)
C5 H5 1.0000
C6 C7 1.536(2)
C6 H6A 0.9900
C6 H6B 0.9900
C7 C8 1.514(2)
C7 H7 1.0000
C8 H8A 0.9900
C8 H8B 0.9900
C9 H9A 0.9800
C9 H9B 0.9800
C9 H9C 0.9800
C10 C15 1.392(2)
C10 C11 1.396(2)
C11 C12 1.393(3)
C11 H11 0.9500
C12 C13 1.382(3)
C12 H12 0.9500
C13 C14 1.385(3)
C13 H13 0.9500
C14 C15 1.392(3)
C14 H14 0.9500
C15 H15 0.9500

loop_
_geom_hbond_atom_site_label_D
_geom_hbond_atom_site_label_H
_geom_hbond_atom_site_label_A
_geom_hbond_distance_DH
_geom_hbond_distance_HA
_geom_hbond_distance_DA
_geom_hbond_angle_DHA
_geom_hbond_site_symmetry_A
O2 H2 O1 0.837(19) 2.02(2) 2.8215(17) 159(2) 4_466
C2 H2A O2 0.99 2.66 3.372(2) 129.2 .
C8 H8A O2 0.99 2.54 3.441(2) 151.6 1_655
